data_7003887
loop_
_publ_author_name
'Clough, Christopher R.'
'M\"uller, Peter'
'Cummins, Christopher C.'

_publ_section_title
;
 6-Coordinate tungsten(vi) tris-n-isopropylanilide complexes: products
 of terminal oxo and nitrido transformations effected by main group
 electrophiles
;
_journal_issue 33
_journal_name_full 'Dalton Transactions'
_journal_page_first 4458
_journal_page_last 4463
_journal_paper_doi 10.1039/b801037d
_journal_year 2008
_chemical_formula_sum 'C35 H48 Cl F3 N4 O W'
_chemical_formula_weight 817.07
_chemical_name_common W(NC(O)CF3)(Cl)(N(i-Pr)Ar)3
_chemical_name_systematic
;
?
;
_space_group_IT_number 14
_symmetry_cell_setting monoclinic
_symmetry_space_group_name_Hall '-P 2yn'
_symmetry_space_group_name_H-M 'P 1 21/n 1'
_atom_sites_solution_hydrogens geom
_atom_sites_solution_primary patterson
_atom_sites_solution_secondary difmap
_audit_creation_method SHELXL-97
_cell_angle_alpha 90.00
_cell_angle_beta 107.0410(10)
_cell_angle_gamma 90.00
_cell_formula_units_Z 4
_cell_length_a 18.1298(6)
_cell_length_b 10.4918(3)
_cell_length_c 19.4084(5)
_cell_measurement_reflns_used 8634
_cell_measurement_temperature 100(2)
_cell_measurement_theta_max 28.06
_cell_measurement_theta_min 2.23
_cell_volume 3529.67(18)
_computing_cell_refinement 'SAINT 5 (Bruker-AXS, 2003)'
_computing_data_collection 'SMART 5 (Bruker-AXS, 2003)'
_computing_data_reduction 'SAINT 5 (Bruker-AXS, 2003)'
_computing_molecular_graphics 'Bruker SHELXTL'
_computing_publication_material 'Bruker SHELXTL'
_computing_structure_refinement 'SHELXL-97 (Sheldrick, 1997)'
_computing_structure_solution 'SHELXS-97 (Sheldrick, 1990)'
_diffrn_ambient_temperature 100(2)
_diffrn_measured_fraction_theta_full 1.000
_diffrn_measured_fraction_theta_max 1.000
_diffrn_measurement_device_type 'Bruker Smart APEX CCD'
_diffrn_measurement_method 'omega and phi scans'
_diffrn_radiation_monochromator graphite
_diffrn_radiation_source 'fine-focus sealed tube'
_diffrn_radiation_type MoK\a
_diffrn_radiation_wavelength 0.71073
_diffrn_reflns_av_R_equivalents 0.0907
_diffrn_reflns_av_sigmaI/netI 0.0496
_diffrn_reflns_limit_h_max 23
_diffrn_reflns_limit_h_min -24
_diffrn_reflns_limit_k_max 13
_diffrn_reflns_limit_k_min 0
_diffrn_reflns_limit_l_max 25
_diffrn_reflns_limit_l_min 0
_diffrn_reflns_number 73315
_diffrn_reflns_theta_full 28.28
_diffrn_reflns_theta_max 28.28
_diffrn_reflns_theta_min 1.83
_exptl_absorpt_coefficient_mu 3.397
_exptl_absorpt_correction_T_max 0.9352
_exptl_absorpt_correction_T_min 0.6477
_exptl_absorpt_correction_type multi-scan
_exptl_absorpt_process_details sadabs
_exptl_crystal_colour red
_exptl_crystal_density_diffrn 1.538
_exptl_crystal_density_method 'not measured'
_exptl_crystal_description plate
_exptl_crystal_F_000 1648
_exptl_crystal_size_max 0.14
_exptl_crystal_size_mid 0.08
_exptl_crystal_size_min 0.02
_refine_diff_density_max 1.302
_refine_diff_density_min -1.122
_refine_diff_density_rms 0.142
_refine_ls_extinction_method none
_refine_ls_goodness_of_fit_ref 1.075
_refine_ls_hydrogen_treatment riding
_refine_ls_matrix_type full
_refine_ls_number_parameters 412
_refine_ls_number_reflns 8736
_refine_ls_number_restraints 0
_refine_ls_restrained_S_all 1.075
_refine_ls_R_factor_all 0.0522
_refine_ls_R_factor_gt 0.0359
_refine_ls_shift/su_max 0.001
_refine_ls_shift/su_mean 0.000
_refine_ls_structure_factor_coef Fsqd
_refine_ls_weighting_details 'calc w=1/[\s^2^(Fo^2^)+(0.0328P)^2^+1.4281P] where P=(Fo^2^+2Fc^2^)/3'
_refine_ls_weighting_scheme calc
_refine_ls_wR_factor_gt 0.0727
_refine_ls_wR_factor_ref 0.0791
_reflns_number_gt 7001
_reflns_number_total 8736
_reflns_threshold_expression >2sigma(I)
_cod_data_source_file b801037d.txt
_cod_data_source_block 1-(NC(O)CF3)Cl
_cod_depositor_comments
;
The following automatic conversions were performed:
'_symmetry_cell_setting' value 'Monoclinic' changed to 'monoclinic'
according to '/home/saulius/struct/CIF-dictionaries/cif_core.dic'
dictionary named 'cif_core.dic' version 2.4.1 from 2010-06-29.

Automatic conversion script
Id: cif_fix_enum 1527 2010-12-29 10:47:43Z saulius 
;
_cod_original_sg_symbol_H-M P2(1)/n
_cod_database_code 7003887

loop_
_symmetry_equiv_pos_as_xyz
'x, y, z'
'-x+1/2, y+1/2, -z+1/2'
'-x, -y, -z'
'x-1/2, -y-1/2, z-1/2'

loop_
_atom_site_label
_atom_site_type_symbol
_atom_site_fract_x
_atom_site_fract_y
_atom_site_fract_z
_atom_site_U_iso_or_equiv
_atom_site_adp_type
_atom_site_occupancy
_atom_site_symmetry_multiplicity
_atom_site_calc_flag
_atom_site_refinement_flags
_atom_site_disorder_assembly
_atom_site_disorder_group
W1 W 0.092820(9) 0.843115(14) 0.827802(8) 0.01431(5) Uani 1 1 d . . .
Cl1 Cl 0.22243(6) 0.73229(10) 0.86223(5) 0.0215(2) Uani 1 1 d . . .
F1 F 0.22661(17) 1.2110(3) 0.94102(16) 0.0419(7) Uani 1 1 d . . .
N1 N 0.05460(19) 0.7047(3) 0.87411(16) 0.0174(7) Uani 1 1 d . . .
O1 O 0.1605(3) 0.9985(5) 1.01097(18) 0.0765(16) Uani 1 1 d . . .
N2 N 0.09959(18) 0.8405(3) 0.72942(16) 0.0157(6) Uani 1 1 d . . .
F2 F 0.28647(14) 1.0530(3) 0.91204(13) 0.0336(6) Uani 1 1 d . . .
F3 F 0.29957(16) 1.0920(3) 1.02356(14) 0.0422(7) Uani 1 1 d . . .
N3 N -0.00352(19) 0.9418(3) 0.79865(17) 0.0173(7) Uani 1 1 d . . .
N4 N 0.14119(19) 0.9609(3) 0.89185(17) 0.0206(7) Uani 1 1 d . . .
C11 C -0.0236(2) 0.6580(4) 0.8504(2) 0.0195(8) Uani 1 1 d . . .
C12 C -0.0439(3) 0.5644(4) 0.7971(2) 0.0229(9) Uani 1 1 d . . .
H12 H -0.0064 0.5329 0.7760 0.028 Uiso 1 1 calc R . .
C13 C -0.1187(3) 0.5170(4) 0.7748(2) 0.0322(11) Uani 1 1 d . . .
C14 C -0.1728(3) 0.5635(4) 0.8061(2) 0.0324(11) Uani 1 1 d . . .
H14 H -0.2238 0.5305 0.7911 0.039 Uiso 1 1 calc R . .
C15 C -0.1544(3) 0.6566(4) 0.8586(2) 0.0298(10) Uani 1 1 d . . .
C16 C -0.0792(2) 0.7049(4) 0.8803(2) 0.0226(9) Uani 1 1 d . . .
H16 H -0.0660 0.7702 0.9158 0.027 Uiso 1 1 calc R . .
C17 C 0.1030(2) 0.6379(4) 0.9409(2) 0.0247(9) Uani 1 1 d . . .
H17 H 0.1554 0.6776 0.9539 0.030 Uiso 1 1 calc R . .
C18 C 0.1129(3) 0.4971(4) 0.9253(3) 0.0351(11) Uani 1 1 d . . .
H18A H 0.1331 0.4896 0.8838 0.053 Uiso 1 1 calc R . .
H18B H 0.0628 0.4540 0.9145 0.053 Uiso 1 1 calc R . .
H18C H 0.1490 0.4574 0.9675 0.053 Uiso 1 1 calc R . .
C19 C 0.0715(3) 0.6564(5) 1.0051(2) 0.0344(11) Uani 1 1 d . . .
H19A H 0.0661 0.7477 1.0131 0.052 Uiso 1 1 calc R . .
H19B H 0.1073 0.6184 1.0482 0.052 Uiso 1 1 calc R . .
H19C H 0.0211 0.6149 0.9952 0.052 Uiso 1 1 calc R . .
C21 C 0.0664(2) 0.7337(4) 0.6847(2) 0.0177(8) Uani 1 1 d . . .
C22 C 0.0925(2) 0.6102(4) 0.7056(2) 0.0207(9) Uani 1 1 d . . .
H22 H 0.1330 0.5974 0.7489 0.025 Uiso 1 1 calc R . .
C23 C 0.0596(3) 0.5055(4) 0.6633(2) 0.0226(9) Uani 1 1 d . . .
C24 C 0.0005(2) 0.5266(4) 0.5998(2) 0.0257(9) Uani 1 1 d . . .
H24 H -0.0228 0.4558 0.5711 0.031 Uiso 1 1 calc R . .
C25 C -0.0251(2) 0.6497(4) 0.5772(2) 0.0250(9) Uani 1 1 d . . .
C26 C 0.0087(2) 0.7520(4) 0.6206(2) 0.0207(9) Uani 1 1 d . . .
H26 H -0.0082 0.8362 0.6060 0.025 Uiso 1 1 calc R . .
C27 C 0.1352(2) 0.9366(4) 0.6923(2) 0.0208(9) Uani 1 1 d . . .
H27 H 0.0943 0.9685 0.6491 0.025 Uiso 1 1 calc R . .
C28 C 0.1981(3) 0.8733(4) 0.6667(2) 0.0281(10) Uani 1 1 d . . .
H28A H 0.1763 0.8004 0.6359 0.042 Uiso 1 1 calc R . .
H28B H 0.2396 0.8439 0.7084 0.042 Uiso 1 1 calc R . .
H28C H 0.2188 0.9349 0.6392 0.042 Uiso 1 1 calc R . .
C29 C 0.1680(3) 1.0504(4) 0.7404(2) 0.0238(9) Uani 1 1 d . . .
H29A H 0.1271 1.0903 0.7565 0.036 Uiso 1 1 calc R . .
H29B H 0.1887 1.1125 0.7131 0.036 Uiso 1 1 calc R . .
H29C H 0.2094 1.0216 0.7824 0.036 Uiso 1 1 calc R . .
C31 C -0.0562(2) 0.9456(4) 0.7258(2) 0.0180(8) Uani 1 1 d . . .
C32 C -0.0490(2) 1.0389(4) 0.6774(2) 0.0211(9) Uani 1 1 d . . .
H32 H -0.0095 1.1014 0.6919 0.025 Uiso 1 1 calc R . .
C33 C -0.0999(3) 1.0410(4) 0.6072(2) 0.0257(9) Uani 1 1 d . . .
C34 C -0.1572(2) 0.9498(4) 0.5879(2) 0.0271(10) Uani 1 1 d . . .
H34 H -0.1919 0.9510 0.5406 0.032 Uiso 1 1 calc R . .
C35 C -0.1657(2) 0.8559(4) 0.6360(2) 0.0250(9) Uani 1 1 d . . .
C36 C -0.1141(2) 0.8548(4) 0.7055(2) 0.0229(9) Uani 1 1 d . . .
H36 H -0.1188 0.7916 0.7390 0.027 Uiso 1 1 calc R . .
C37 C -0.0274(2) 1.0275(4) 0.8510(2) 0.0207(8) Uani 1 1 d . . .
H37 H -0.0033 0.9939 0.9007 0.025 Uiso 1 1 calc R . .
C38 C -0.1147(2) 1.0322(4) 0.8379(2) 0.0254(9) Uani 1 1 d . . .
H38A H -0.1342 0.9457 0.8403 0.038 Uiso 1 1 calc R . .
H38B H -0.1394 1.0685 0.7902 0.038 Uiso 1 1 calc R . .
H38C H -0.1264 1.0853 0.8748 0.038 Uiso 1 1 calc R . .
C39 C 0.0036(3) 1.1620(4) 0.8473(2) 0.0264(9) Uani 1 1 d . . .
H39A H 0.0595 1.1585 0.8557 0.040 Uiso 1 1 calc R . .
H39B H -0.0080 1.2154 0.8843 0.040 Uiso 1 1 calc R . .
H39C H -0.0210 1.1985 0.7996 0.040 Uiso 1 1 calc R . .
C41 C 0.1782(3) 1.0079(4) 0.9564(2) 0.0293(10) Uani 1 1 d . . .
C42 C 0.2485(3) 1.0908(4) 0.9576(2) 0.0294(10) Uani 1 1 d . . .
C131 C -0.1408(3) 0.4156(5) 0.7169(3) 0.0495(15) Uani 1 1 d . . .
H13A H -0.1524 0.3359 0.7379 0.074 Uiso 1 1 calc R . .
H13B H -0.0979 0.4018 0.6966 0.074 Uiso 1 1 calc R . .
H13C H -0.1864 0.4435 0.6787 0.074 Uiso 1 1 calc R . .
C151 C -0.2136(3) 0.7069(5) 0.8931(3) 0.0408(13) Uani 1 1 d . . .
H15A H -0.2656 0.6888 0.8616 0.061 Uiso 1 1 calc R . .
H15B H -0.2070 0.7991 0.9002 0.061 Uiso 1 1 calc R . .
H15C H -0.2064 0.6652 0.9398 0.061 Uiso 1 1 calc R . .
C231 C 0.0883(3) 0.3727(4) 0.6859(2) 0.0322(11) Uani 1 1 d . . .
H23A H 0.0499 0.3105 0.6600 0.048 Uiso 1 1 calc R . .
H23B H 0.0968 0.3629 0.7379 0.048 Uiso 1 1 calc R . .
H23C H 0.1369 0.3584 0.6746 0.048 Uiso 1 1 calc R . .
C251 C -0.0894(3) 0.6717(5) 0.5090(2) 0.0357(11) Uani 1 1 d . . .
H25A H -0.1382 0.6819 0.5205 0.054 Uiso 1 1 calc R . .
H25B H -0.0931 0.5986 0.4767 0.054 Uiso 1 1 calc R . .
H25C H -0.0787 0.7490 0.4852 0.054 Uiso 1 1 calc R . .
C331 C -0.0893(3) 1.1389(5) 0.5540(2) 0.0368(12) Uani 1 1 d . . .
H33A H -0.0441 1.1166 0.5385 0.055 Uiso 1 1 calc R . .
H33B H -0.0815 1.2231 0.5769 0.055 Uiso 1 1 calc R . .
H33C H -0.1352 1.1406 0.5120 0.055 Uiso 1 1 calc R . .
C351 C -0.2281(3) 0.7564(5) 0.6153(3) 0.0367(12) Uani 1 1 d . . .
H35A H -0.2514 0.7572 0.5629 0.055 Uiso 1 1 calc R . .
H35B H -0.2677 0.7751 0.6390 0.055 Uiso 1 1 calc R . .
H35C H -0.2058 0.6722 0.6305 0.055 Uiso 1 1 calc R . .

loop_
_atom_site_aniso_label
_atom_site_aniso_U_11
_atom_site_aniso_U_22
_atom_site_aniso_U_33
_atom_site_aniso_U_23
_atom_site_aniso_U_13
_atom_site_aniso_U_12
W1 0.01537(8) 0.01304(8) 0.01463(8) -0.00036(6) 0.00459(5) -0.00134(7)
Cl1 0.0168(5) 0.0238(5) 0.0225(5) -0.0005(4) 0.0038(4) 0.0026(4)
F1 0.0434(18) 0.0241(14) 0.0633(19) 0.0082(14) 0.0236(15) -0.0070(13)
N1 0.0170(17) 0.0193(17) 0.0152(15) 0.0023(13) 0.0035(13) -0.0026(14)
O1 0.099(4) 0.109(4) 0.0260(19) -0.013(2) 0.025(2) -0.079(3)
N2 0.0174(16) 0.0134(15) 0.0174(15) 0.0007(13) 0.0066(13) 0.0005(14)
F2 0.0260(14) 0.0415(16) 0.0326(14) -0.0017(12) 0.0074(12) -0.0070(12)
F3 0.0329(16) 0.0543(19) 0.0311(15) -0.0123(14) -0.0034(12) -0.0101(14)
N3 0.0197(18) 0.0129(16) 0.0200(16) 0.0004(13) 0.0071(14) -0.0002(13)
N4 0.0197(18) 0.0186(17) 0.0220(17) -0.0051(14) 0.0038(14) -0.0037(14)
C11 0.017(2) 0.019(2) 0.0186(18) 0.0098(17) -0.0006(15) -0.0014(17)
C12 0.029(2) 0.016(2) 0.023(2) 0.0012(16) 0.0079(18) -0.0008(18)
C13 0.035(3) 0.023(2) 0.030(2) 0.0040(19) -0.005(2) -0.011(2)
C14 0.021(2) 0.033(3) 0.038(3) 0.015(2) 0.000(2) -0.006(2)
C15 0.026(2) 0.031(2) 0.034(2) 0.019(2) 0.0097(19) 0.003(2)
C16 0.027(2) 0.019(2) 0.022(2) 0.0052(17) 0.0074(18) -0.0024(18)
C17 0.019(2) 0.034(3) 0.0183(19) 0.0062(18) 0.0022(16) -0.0047(19)
C18 0.032(3) 0.028(3) 0.042(3) 0.013(2) 0.005(2) 0.010(2)
C19 0.031(3) 0.052(3) 0.017(2) 0.006(2) 0.0035(18) -0.011(2)
C21 0.018(2) 0.019(2) 0.0173(18) -0.0001(16) 0.0077(16) 0.0022(16)
C22 0.024(2) 0.020(2) 0.0168(19) 0.0001(16) 0.0034(16) -0.0016(17)
C23 0.030(2) 0.018(2) 0.021(2) -0.0029(16) 0.0085(18) 0.0015(18)
C24 0.028(2) 0.026(2) 0.023(2) -0.0084(18) 0.0073(18) -0.0052(19)
C25 0.024(2) 0.028(2) 0.022(2) -0.0027(18) 0.0052(17) 0.0055(19)
C26 0.023(2) 0.019(2) 0.020(2) 0.0026(16) 0.0062(17) 0.0036(17)
C27 0.026(2) 0.019(2) 0.0198(19) 0.0013(16) 0.0122(17) -0.0007(17)
C28 0.029(3) 0.030(3) 0.031(2) -0.0009(19) 0.017(2) -0.0016(19)
C29 0.030(2) 0.018(2) 0.025(2) 0.0017(17) 0.0124(19) -0.0036(18)
C31 0.019(2) 0.014(2) 0.022(2) 0.0020(15) 0.0081(16) 0.0069(16)
C32 0.021(2) 0.017(2) 0.027(2) -0.0012(17) 0.0094(17) 0.0024(17)
C33 0.029(2) 0.026(2) 0.024(2) 0.0062(18) 0.0101(18) 0.0094(19)
C34 0.019(2) 0.033(3) 0.025(2) 0.0035(19) 0.0006(17) 0.0067(19)
C35 0.018(2) 0.029(2) 0.027(2) 0.0026(19) 0.0045(17) 0.0054(18)
C36 0.023(2) 0.019(2) 0.026(2) 0.0027(17) 0.0071(17) 0.0027(18)
C37 0.024(2) 0.021(2) 0.0181(19) -0.0008(17) 0.0083(17) 0.0012(18)
C38 0.024(2) 0.027(2) 0.030(2) 0.0034(19) 0.0146(19) 0.0054(19)
C39 0.029(2) 0.023(2) 0.030(2) -0.0081(19) 0.0122(19) 0.0009(19)
C41 0.033(3) 0.029(3) 0.023(2) 0.0023(18) 0.0051(19) -0.011(2)
C42 0.030(3) 0.027(3) 0.028(2) 0.0020(19) 0.004(2) -0.008(2)
C131 0.053(4) 0.038(3) 0.043(3) -0.005(3) -0.007(3) -0.014(3)
C151 0.028(3) 0.049(3) 0.050(3) 0.023(3) 0.019(2) 0.009(2)
C231 0.045(3) 0.017(2) 0.029(2) -0.0006(18) 0.003(2) 0.002(2)
C251 0.035(3) 0.036(3) 0.030(2) -0.005(2) 0.001(2) 0.003(2)
C331 0.042(3) 0.037(3) 0.029(2) 0.010(2) 0.006(2) 0.006(2)
C351 0.026(3) 0.040(3) 0.035(3) 0.000(2) -0.004(2) -0.009(2)

loop_
_atom_type_symbol
_atom_type_description
_atom_type_scat_dispersion_real
_atom_type_scat_dispersion_imag
_atom_type_scat_source
C C 0.0033 0.0016 'International Tables Vol C Tables 4.2.6.8 and 6.1.1.4'
H H 0.0000 0.0000 'International Tables Vol C Tables 4.2.6.8 and 6.1.1.4'
N N 0.0061 0.0033 'International Tables Vol C Tables 4.2.6.8 and 6.1.1.4'
O O 0.0106 0.0060 'International Tables Vol C Tables 4.2.6.8 and 6.1.1.4'
F F 0.0171 0.0103 'International Tables Vol C Tables 4.2.6.8 and 6.1.1.4'
Cl Cl 0.1484 0.1585 'International Tables Vol C Tables 4.2.6.8 and 6.1.1.4'
W W -0.8490 6.8722 'International Tables Vol C Tables 4.2.6.8 and 6.1.1.4'

loop_
_geom_angle_atom_site_label_1
_geom_angle_atom_site_label_2
_geom_angle_atom_site_label_3
_geom_angle
_geom_angle_site_symmetry_1
_geom_angle_site_symmetry_3
_geom_angle_publ_flag
N4 W1 N1 111.36(14) . . ?
N4 W1 N2 122.09(14) . . ?
N1 W1 N2 125.25(13) . . ?
N4 W1 N3 92.83(14) . . ?
N1 W1 N3 96.88(14) . . ?
N2 W1 N3 91.78(13) . . ?
N4 W1 Cl1 84.60(11) . . ?
N1 W1 Cl1 87.92(10) . . ?
N2 W1 Cl1 86.10(9) . . ?
N3 W1 Cl1 175.12(10) . . ?
C11 N1 C17 112.8(3) . . ?
C11 N1 W1 123.9(2) . . ?
C17 N1 W1 123.3(3) . . ?
C21 N2 C27 113.5(3) . . ?
C21 N2 W1 117.9(2) . . ?
C27 N2 W1 128.6(2) . . ?
C31 N3 C37 113.6(3) . . ?
C31 N3 W1 124.6(2) . . ?
C37 N3 W1 121.7(2) . . ?
C41 N4 W1 156.8(3) . . ?
C16 C11 C12 119.5(4) . . ?
C16 C11 N1 120.7(4) . . ?
C12 C11 N1 119.8(4) . . ?
C13 C12 C11 120.3(4) . . ?
C14 C13 C12 119.3(4) . . ?
C14 C13 C131 120.4(4) . . ?
C12 C13 C131 120.3(5) . . ?
C15 C14 C13 121.6(4) . . ?
C14 C15 C16 118.9(4) . . ?
C14 C15 C151 121.5(4) . . ?
C16 C15 C151 119.6(5) . . ?
C11 C16 C15 120.4(4) . . ?
N1 C17 C19 112.3(4) . . ?
N1 C17 C18 110.6(3) . . ?
C19 C17 C18 112.2(4) . . ?
C26 C21 C22 119.5(4) . . ?
C26 C21 N2 120.4(4) . . ?
C22 C21 N2 120.1(3) . . ?
C23 C22 C21 120.6(4) . . ?
C24 C23 C22 118.7(4) . . ?
C24 C23 C231 121.0(4) . . ?
C22 C23 C231 120.3(4) . . ?
C23 C24 C25 121.5(4) . . ?
C26 C25 C24 118.4(4) . . ?
C26 C25 C251 120.4(4) . . ?
C24 C25 C251 121.2(4) . . ?
C21 C26 C25 121.3(4) . . ?
N2 C27 C29 112.4(3) . . ?
N2 C27 C28 109.5(3) . . ?
C29 C27 C28 110.2(4) . . ?
C36 C31 C32 120.4(4) . . ?
C36 C31 N3 118.9(3) . . ?
C32 C31 N3 120.7(4) . . ?
C31 C32 C33 120.1(4) . . ?
C34 C33 C32 118.7(4) . . ?
C34 C33 C331 121.6(4) . . ?
C32 C33 C331 119.7(4) . . ?
C33 C34 C35 122.0(4) . . ?
C34 C35 C36 118.5(4) . . ?
C34 C35 C351 122.2(4) . . ?
C36 C35 C351 119.4(4) . . ?
C31 C36 C35 120.4(4) . . ?
N3 C37 C39 109.7(3) . . ?
N3 C37 C38 113.2(3) . . ?
C39 C37 C38 109.8(3) . . ?
O1 C41 N4 127.6(4) . . ?
O1 C41 C42 118.0(4) . . ?
N4 C41 C42 114.3(4) . . ?
F2 C42 F1 107.3(4) . . ?
F2 C42 F3 106.8(4) . . ?
F1 C42 F3 107.2(4) . . ?
F2 C42 C41 114.1(4) . . ?
F1 C42 C41 110.2(4) . . ?
F3 C42 C41 110.9(4) . . ?

loop_
_geom_bond_atom_site_label_1
_geom_bond_atom_site_label_2
_geom_bond_distance
_geom_bond_site_symmetry_2
_geom_bond_publ_flag
W1 N4 1.790(3) . ?
W1 N1 1.940(3) . ?
W1 N2 1.949(3) . ?
W1 N3 1.965(3) . ?
W1 Cl1 2.5298(10) . ?
F1 C42 1.333(5) . ?
N1 C11 1.442(5) . ?
N1 C17 1.508(5) . ?
O1 C41 1.199(5) . ?
N2 C21 1.437(5) . ?
N2 C27 1.491(5) . ?
F2 C42 1.331(5) . ?
F3 C42 1.342(5) . ?
N3 C31 1.457(5) . ?
N3 C37 1.512(5) . ?
N4 C41 1.330(5) . ?
C11 C16 1.393(6) . ?
C11 C12 1.394(6) . ?
C12 C13 1.388(6) . ?
C13 C14 1.385(7) . ?
C13 C131 1.514(6) . ?
C14 C15 1.380(7) . ?
C15 C16 1.398(6) . ?
C15 C151 1.516(7) . ?
C17 C19 1.527(6) . ?
C17 C18 1.529(6) . ?
C21 C26 1.385(5) . ?
C21 C22 1.399(5) . ?
C22 C23 1.396(5) . ?
C23 C24 1.394(6) . ?
C23 C231 1.507(6) . ?
C24 C25 1.399(6) . ?
C25 C26 1.392(6) . ?
C25 C251 1.503(6) . ?
C27 C29 1.524(5) . ?
C27 C28 1.525(6) . ?
C31 C36 1.388(6) . ?
C31 C32 1.388(5) . ?
C32 C33 1.405(6) . ?
C33 C34 1.381(6) . ?
C33 C331 1.508(6) . ?
C34 C35 1.397(6) . ?
C35 C36 1.397(6) . ?
C35 C351 1.504(6) . ?
C37 C39 1.528(6) . ?
C37 C38 1.529(6) . ?
C41 C42 1.537(6) . ?

loop_
_cod_related_entry_id
_cod_related_entry_database
_cod_related_entry_code
1 ChemSpider 30652659
